data_2021783
loop_
_publ_author_name
'Khalilov, Leonard M.'
'Mescheryakova, Ekaterina S.'
'Bikmukhametov, Kamil Sh.'
'Makhmudiyarova, Nataliya N.'
'Shangaraev, Kamil R.'
'Tulyabaev, Arthur R.'

_publ_section_title
;
 How the oxazole fragment influences the conformation of the
 tetraoxazocane ring in a cyclohexanespiro-3'-(1,2,4,5,7-tetraoxazocane):
 single-crystal X-ray and theoretical study
;
_journal_coeditor_code KU3248
_journal_issue 10
_journal_name_full 'Acta Crystallographica Section C'
_journal_page_first
;
;
_journal_paper_doi 10.1107/S2053229619012592
_journal_volume 75
_journal_year 2019
_chemical_absolute_configuration syn
_chemical_formula_iupac 'C16 H26 N2 O5'
_chemical_formula_moiety 'C16 H26 N2 O5'
_chemical_formula_sum 'C16 H26 N2 O5'
_chemical_formula_weight 326.39
_chemical_name_systematic
(2<i>S</i>,5<i>R</i>)-2-Isopropyl-5-methyl-7-(5-methylisoxazol-3-yl)cyclohexanespiro-3'-(1,2,4,5,7-tetraoxazocane)
_space_group_crystal_system monoclinic
_space_group_IT_number 4
_space_group_name_Hall 'P 2yb'
_space_group_name_H-M_alt 'P 1 21 1'
_symmetry_space_group_name_Hall 'P 2yb'
_symmetry_space_group_name_H-M 'P 1 21 1'
_atom_sites_solution_hydrogens geom
_atom_sites_solution_primary direct
_audit_creation_method
;
Olex2 1.2
(compiled 2018.05.29 svn.r3508 for OlexSys, GUI svn.r5506)
;
_cell_angle_alpha 90
_cell_angle_beta 99.241(5)
_cell_angle_gamma 90
_cell_formula_units_Z 2
_cell_length_a 6.4074(4)
_cell_length_b 8.1772(8)
_cell_length_c 16.3291(9)
_cell_measurement_reflns_used 1493
_cell_measurement_temperature 293(2)
_cell_measurement_theta_max 26.2870
_cell_measurement_theta_min 2.5130
_cell_volume 844.45(11)
_computing_cell_refinement
;
CrysAlis PRO (Agilent, 2014)
;
_computing_data_collection
;
CrysAlis PRO (Agilent, 2014)
;
_computing_data_reduction
;
CrysAlis PRO (Agilent, 2014)
;
_computing_molecular_graphics
;
OLEX2 (Dolomanov <i>et al.</i>,  2009)
;
_computing_publication_material
;
OLEX2 (Dolomanov <i>et al.</i>,  2009)
;
_computing_structure_refinement
;
SHELXL2018 (Sheldrick, 2015)
;
_computing_structure_solution
;
SHELXS97 (Sheldrick, 2008)
;
_diffrn_ambient_temperature 293(2)
_diffrn_detector 'CCD plate'
_diffrn_detector_area_resol_mean 16.1709
_diffrn_measured_fraction_theta_full 1.000
_diffrn_measured_fraction_theta_max 1.000
_diffrn_measurement_device 'four-circle diffractometer'
_diffrn_measurement_device_type 'Agilent Xcalibur Eos'
_diffrn_measurement_method '\w scans'
_diffrn_radiation_monochromator graphite
_diffrn_radiation_probe x-ray
_diffrn_radiation_type MoK\a
_diffrn_radiation_wavelength 0.71073
_diffrn_reflns_av_R_equivalents 0.0263
_diffrn_reflns_av_unetI/netI 0.0533
_diffrn_reflns_limit_h_max 8
_diffrn_reflns_limit_h_min -8
_diffrn_reflns_limit_k_max 9
_diffrn_reflns_limit_k_min -10
_diffrn_reflns_limit_l_max 20
_diffrn_reflns_limit_l_min -21
_diffrn_reflns_number 5338
_diffrn_reflns_theta_full 25.242
_diffrn_reflns_theta_max 28.940
_diffrn_reflns_theta_min 2.527
_diffrn_source 'Enhance (Mo) X-ray Source'
_exptl_absorpt_coefficient_mu 0.095
_exptl_absorpt_correction_T_max 1.00000
_exptl_absorpt_correction_T_min 0.70351
_exptl_absorpt_correction_type multi-scan
_exptl_absorpt_process_details
;
(CrysAlis PRO; Agilent, 2014)
;
_exptl_crystal_colour colourless
_exptl_crystal_density_diffrn 1.284
_exptl_crystal_description plank
_exptl_crystal_F_000 352.0
_exptl_crystal_size_max 0.75
_exptl_crystal_size_mid 0.23
_exptl_crystal_size_min 0.11
_refine_diff_density_max 0.245
_refine_diff_density_min -0.157
_refine_ls_abs_structure_details
;
Flack <i>x</i> determined using 656 quotients [(I+)-(I-)]/[(I+)+(I-)]
(Parsons <i>et al.</i>,  2013)
;
_refine_ls_abs_structure_Flack 0.5(8)
_refine_ls_extinction_method none
_refine_ls_goodness_of_fit_ref 1.029
_refine_ls_hydrogen_treatment constr
_refine_ls_matrix_type full
_refine_ls_number_parameters 212
_refine_ls_number_reflns 3147
_refine_ls_number_restraints 1
_refine_ls_restrained_S_all 1.029
_refine_ls_R_factor_all 0.0763
_refine_ls_R_factor_gt 0.0557
_refine_ls_shift/su_max 0.000
_refine_ls_shift/su_mean 0.000
_refine_ls_structure_factor_coef Fsqd
_refine_ls_weighting_details 'w=1/[\s^2^(Fo^2^)+(0.0514P)^2^+0.1884P] where P=(Fo^2^+2Fc^2^)/3'
_refine_ls_weighting_scheme calc
_refine_ls_wR_factor_gt 0.1176
_refine_ls_wR_factor_ref 0.1284
_reflns_number_gt 2379
_reflns_number_total 3147
_reflns_threshold_expression 'I > 2\s(I)'
_cod_data_source_file ku3248sup1.cif
_cod_data_source_block I
_cod_original_cell_volume 844.46(11)
_cod_database_code 2021783
_shelx_space_group_comment
;
The symmetry employed for this shelxl refinement is uniquely defined
by the following loop, which should always be used as a source of
symmetry information in preference to the above space-group names.
They are only intended as comments.
;

loop_
_space_group_symop_operation_xyz
'x, y, z'
'-x, y+1/2, -z'

loop_
_atom_site_type_symbol
_atom_site_label
_atom_site_fract_x
_atom_site_fract_y
_atom_site_fract_z
_atom_site_U_iso_or_equiv
_atom_site_adp_type
_atom_site_calc_flag
_atom_site_occupancy
O O7 -0.9126(4) -0.9809(4) -0.28427(15) 0.0371(7) Uani d 1
O O13 -0.5739(3) -0.8689(4) -0.24519(16) 0.0386(7) Uani d 1
O O8 -0.9905(4) -0.8626(4) -0.35081(16) 0.0459(8) Uani d 1
O O12 -0.5929(4) -0.7332(4) -0.30505(17) 0.0459(7) Uani d 1
O O16 -0.5834(5) -1.3525(4) -0.4259(2) 0.0557(9) Uani d 1
C C14 -0.6042(6) -1.0921(6) -0.4075(2) 0.0380(10) Uani d 1
C C1 -0.7741(5) -0.8959(5) -0.2211(2) 0.0316(9) Uani d 1
C C4 -1.0387(7) -0.9002(7) -0.0910(3) 0.0518(13) Uani d 1
H H4A -0.948458 -0.853095 -0.043452 0.062 Uiso calc 1
H H4B -1.172796 -0.927703 -0.074106 0.062 Uiso calc 1
C C6 -0.7285(6) -1.0176(6) -0.1475(2) 0.0380(10) Uani d 1
H H6 -0.643455 -0.956015 -0.102574 0.046 Uiso calc 1
N N10 -0.6885(5) -0.9355(5) -0.41200(19) 0.0415(9) Uani d 1
C C3 -1.0762(6) -0.7738(6) -0.1602(2) 0.0428(11) Uani d 1
H H3 -1.179184 -0.819318 -0.205252 0.051 Uiso calc 1
N N15 -0.7190(5) -1.2155(6) -0.4394(2) 0.0549(11) Uani d 1
C C2 -0.8720(6) -0.7416(6) -0.1940(2) 0.0386(10) Uani d 1
H H2A -0.901144 -0.667672 -0.240947 0.046 Uiso calc 1
H H2B -0.771694 -0.688321 -0.151564 0.046 Uiso calc 1
C C11 -0.5603(7) -0.7982(6) -0.3840(3) 0.0478(11) Uani d 1
H H11A -0.587664 -0.712172 -0.425233 0.057 Uiso calc 1
H H11B -0.413037 -0.829402 -0.380108 0.057 Uiso calc 1
C C17 -0.3915(6) -1.3016(7) -0.3880(2) 0.0461(12) Uani d 1
C C5 -0.9375(7) -1.0539(6) -0.1167(3) 0.0480(12) Uani d 1
H H5A -1.033720 -1.107423 -0.160436 0.058 Uiso calc 1
H H5B -0.911250 -1.128158 -0.069797 0.058 Uiso calc 1
C C9 -0.9127(6) -0.9151(7) -0.4236(2) 0.0483(12) Uani d 1
H H9A -0.953409 -0.835479 -0.467299 0.058 Uiso calc 1
H H9B -0.979222 -1.018170 -0.441895 0.058 Uiso calc 1
C C20 -0.5953(6) -1.1690(6) -0.1606(3) 0.0430(11) Uani d 1
H H20 -0.479007 -1.131949 -0.188375 0.052 Uiso calc 1
C C18 -0.3952(6) -1.1416(6) -0.3751(2) 0.0430(11) Uani d 1
H H18 -0.284448 -1.075902 -0.350161 0.052 Uiso calc 1
C C21 -0.4967(8) -1.2403(8) -0.0772(3) 0.0720(16) Uani d 1
H H21A -0.430521 -1.154539 -0.042158 0.108 Uiso calc 1
H H21B -0.392731 -1.320597 -0.085466 0.108 Uiso calc 1
H H21C -0.604739 -1.290871 -0.051358 0.108 Uiso calc 1
C C23 -1.1679(8) -0.6172(8) -0.1313(3) 0.0646(15) Uani d 1
H H23A -1.297831 -0.641094 -0.111568 0.097 Uiso calc 1
H H23B -1.194734 -0.541725 -0.176809 0.097 Uiso calc 1
H H23C -1.069202 -0.569678 -0.087307 0.097 Uiso calc 1
C C19 -0.2301(7) -1.4310(7) -0.3677(3) 0.0614(14) Uani d 1
H H19A -0.252948 -1.487000 -0.318251 0.092 Uiso calc 1
H H19B -0.091796 -1.382563 -0.358950 0.092 Uiso calc 1
H H19C -0.240672 -1.507487 -0.412814 0.092 Uiso calc 1
C C22 -0.7126(9) -1.3014(7) -0.2145(3) 0.0641(14) Uani d 1
H H22A -0.826947 -1.341715 -0.188796 0.096 Uiso calc 1
H H22B -0.617305 -1.389338 -0.220925 0.096 Uiso calc 1
H H22C -0.767770 -1.256802 -0.268034 0.096 Uiso calc 1

loop_
_atom_site_aniso_label
_atom_site_aniso_U_11
_atom_site_aniso_U_22
_atom_site_aniso_U_33
_atom_site_aniso_U_12
_atom_site_aniso_U_13
_atom_site_aniso_U_23
O7 0.0343(13) 0.043(2) 0.0323(13) -0.0025(12) 0.0005(11) 0.0018(13)
O13 0.0302(12) 0.0411(19) 0.0442(14) -0.0016(13) 0.0050(10) 0.0096(14)
O8 0.0391(13) 0.055(2) 0.0413(15) 0.0067(14) 0.0010(11) 0.0038(15)
O12 0.0540(16) 0.038(2) 0.0485(16) -0.0069(15) 0.0160(13) 0.0054(15)
O16 0.0534(17) 0.050(2) 0.0598(18) -0.0056(16) -0.0027(14) -0.0102(17)
C14 0.0344(19) 0.049(3) 0.031(2) -0.007(2) 0.0081(16) -0.006(2)
C1 0.0240(15) 0.034(3) 0.0363(19) -0.0046(16) 0.0024(13) -0.0031(19)
C4 0.051(2) 0.056(4) 0.053(2) 0.002(2) 0.0230(19) 0.003(3)
C6 0.0368(19) 0.040(3) 0.036(2) 0.0008(18) 0.0023(16) -0.001(2)
N10 0.0344(16) 0.051(3) 0.0393(18) -0.0036(17) 0.0053(13) 0.0010(18)
C3 0.040(2) 0.050(3) 0.038(2) 0.008(2) 0.0045(17) -0.008(2)
N15 0.0425(18) 0.054(3) 0.063(2) -0.004(2) -0.0073(17) -0.010(2)
C2 0.0383(19) 0.039(3) 0.0369(19) 0.0006(19) 0.0025(16) -0.0008(19)
C11 0.050(2) 0.045(3) 0.053(2) -0.008(2) 0.023(2) 0.004(2)
C17 0.039(2) 0.059(4) 0.038(2) -0.004(2) 0.0017(18) 0.001(2)
C5 0.053(2) 0.047(3) 0.047(2) 0.001(2) 0.019(2) 0.003(2)
C9 0.045(2) 0.062(4) 0.036(2) 0.004(2) 0.0026(17) 0.001(2)
C20 0.047(2) 0.038(3) 0.045(2) 0.0048(19) 0.0101(18) 0.004(2)
C18 0.034(2) 0.052(3) 0.043(2) -0.010(2) 0.0043(17) -0.007(2)
C21 0.081(3) 0.069(4) 0.063(3) 0.027(3) 0.001(3) 0.014(3)
C23 0.067(3) 0.073(4) 0.056(3) 0.018(3) 0.015(2) -0.003(3)
C19 0.064(3) 0.061(4) 0.057(3) 0.007(3) 0.001(2) -0.003(3)
C22 0.083(3) 0.039(3) 0.071(3) 0.003(3) 0.017(3) -0.004(3)

loop_
_atom_type_symbol
_atom_type_description
_atom_type_scat_dispersion_real
_atom_type_scat_dispersion_imag
_atom_type_scat_source
C C 0.0033 0.0016 'International Tables Vol C Tables 4.2.6.8 and 6.1.1.4'
H H 0.0000 0.0000 'International Tables Vol C Tables 4.2.6.8 and 6.1.1.4'
N N 0.0061 0.0033 'International Tables Vol C Tables 4.2.6.8 and 6.1.1.4'
O O 0.0106 0.0060 'International Tables Vol C Tables 4.2.6.8 and 6.1.1.4'

loop_
_geom_angle_atom_site_label_1
_geom_angle_atom_site_label_2
_geom_angle_atom_site_label_3
_geom_angle
C1 O7 O8 108.0(3)
C1 O13 O12 108.6(2)
C9 O8 O7 107.1(3)
C11 O12 O13 107.9(3)
C17 O16 N15 108.6(4)
N10 C14 C18 128.3(4)
N15 C14 N10 120.2(4)
N15 C14 C18 111.4(4)
O7 C1 C6 105.4(3)
O7 C1 C2 112.3(3)
O13 C1 O7 111.1(3)
O13 C1 C6 104.4(3)
O13 C1 C2 112.9(3)
C2 C1 C6 110.2(3)
H4A C4 H4B 107.8
C3 C4 H4A 109.1
C3 C4 H4B 109.1
C5 C4 H4A 109.1
C5 C4 H4B 109.1
C5 C4 C3 112.6(3)
C1 C6 H6 105.3
C5 C6 C1 108.2(3)
C5 C6 H6 105.3
C5 C6 C20 115.0(4)
C20 C6 C1 116.6(3)
C20 C6 H6 105.3
C14 N10 C11 120.8(3)
C14 N10 C9 119.3(4)
C11 N10 C9 117.8(4)
C4 C3 H3 107.9
C4 C3 C2 110.2(3)
C2 C3 H3 107.9
C23 C3 C4 111.5(4)
C23 C3 H3 107.9
C23 C3 C2 111.4(4)
C14 N15 O16 104.9(3)
C1 C2 C3 112.6(4)
C1 C2 H2A 109.1
C1 C2 H2B 109.1
C3 C2 H2A 109.1
C3 C2 H2B 109.1
H2A C2 H2B 107.8
O12 C11 H11A 108.6
O12 C11 H11B 108.6
N10 C11 O12 114.8(3)
N10 C11 H11A 108.6
N10 C11 H11B 108.6
H11A C11 H11B 107.5
O16 C17 C19 115.7(5)
C18 C17 O16 109.8(4)
C18 C17 C19 134.4(4)
C4 C5 C6 111.6(4)
C4 C5 H5A 109.3
C4 C5 H5B 109.3
C6 C5 H5A 109.3
C6 C5 H5B 109.3
H5A C5 H5B 108.0
O8 C9 N10 113.8(3)
O8 C9 H9A 108.8
O8 C9 H9B 108.8
N10 C9 H9A 108.8
N10 C9 H9B 108.8
H9A C9 H9B 107.7
C6 C20 H20 107.2
C21 C20 C6 110.1(4)
C21 C20 H20 107.2
C22 C20 C6 114.9(4)
C22 C20 H20 107.2
C22 C20 C21 110.0(4)
C14 C18 H18 127.4
C17 C18 C14 105.2(4)
C17 C18 H18 127.4
C20 C21 H21A 109.5
C20 C21 H21B 109.5
C20 C21 H21C 109.5
H21A C21 H21B 109.5
H21A C21 H21C 109.5
H21B C21 H21C 109.5
C3 C23 H23A 109.5
C3 C23 H23B 109.5
C3 C23 H23C 109.5
H23A C23 H23B 109.5
H23A C23 H23C 109.5
H23B C23 H23C 109.5
C17 C19 H19A 109.5
C17 C19 H19B 109.5
C17 C19 H19C 109.5
H19A C19 H19B 109.5
H19A C19 H19C 109.5
H19B C19 H19C 109.5
C20 C22 H22A 109.5
C20 C22 H22B 109.5
C20 C22 H22C 109.5
H22A C22 H22B 109.5
H22A C22 H22C 109.5
H22B C22 H22C 109.5

loop_
_geom_bond_atom_site_label_1
_geom_bond_atom_site_label_2
_geom_bond_distance
O7 O8 1.480(4)
O7 C1 1.429(4)
O13 O12 1.471(4)
O13 C1 1.418(4)
O8 C9 1.427(5)
O12 C11 1.440(5)
O16 N15 1.414(5)
O16 C17 1.350(5)
C14 N10 1.387(6)
C14 N15 1.307(6)
C14 C18 1.418(6)
C1 C6 1.551(5)
C1 C2 1.506(6)
C4 H4A 0.9700
C4 H4B 0.9700
C4 C3 1.522(6)
C4 C5 1.505(7)
C6 H6 0.9800
C6 C5 1.534(5)
C6 C20 1.539(6)
N10 C11 1.423(6)
N10 C9 1.428(5)
C3 H3 0.9800
C3 C2 1.523(5)
C3 C23 1.515(7)
C2 H2A 0.9700
C2 H2B 0.9700
C11 H11A 0.9700
C11 H11B 0.9700
C17 C18 1.326(7)
C17 C19 1.480(7)
C5 H5A 0.9700
C5 H5B 0.9700
C9 H9A 0.9700
C9 H9B 0.9700
C20 H20 0.9800
C20 C21 1.523(6)
C20 C22 1.516(7)
C18 H18 0.9300
C21 H21A 0.9600
C21 H21B 0.9600
C21 H21C 0.9600
C23 H23A 0.9600
C23 H23B 0.9600
C23 H23C 0.9600
C19 H19A 0.9600
C19 H19B 0.9600
C19 H19C 0.9600
C22 H22A 0.9600
C22 H22B 0.9600
C22 H22C 0.9600

loop_
_geom_torsion_atom_site_label_1
_geom_torsion_atom_site_label_2
_geom_torsion_atom_site_label_3
_geom_torsion_atom_site_label_4
_geom_torsion
O7 O8 C9 N10 -54.7(5)
O7 C1 C6 C5 -63.1(4)
O7 C1 C6 C20 68.4(4)
O7 C1 C2 C3 59.2(4)
O13 O12 C11 N10 52.2(4)
O13 C1 C6 C5 179.7(3)
O13 C1 C6 C20 -48.7(4)
O13 C1 C2 C3 -174.3(3)
O8 O7 C1 O13 -76.8(3)
O8 O7 C1 C6 170.8(2)
O8 O7 C1 C2 50.8(4)
O12 O13 C1 O7 76.7(4)
O12 O13 C1 C6 -170.2(3)
O12 O13 C1 C2 -50.5(4)
O16 C17 C18 C14 0.0(5)
C14 N10 C11 O12 -104.1(4)
C14 N10 C9 O8 106.1(5)
C1 O7 O8 C9 115.9(3)
C1 O13 O12 C11 -113.5(3)
C1 C6 C5 C4 -57.8(5)
C1 C6 C20 C21 159.1(4)
C1 C6 C20 C22 -76.1(5)
C4 C3 C2 C1 54.2(4)
C6 C1 C2 C3 -58.0(4)
N10 C14 N15 O16 178.4(3)
N10 C14 C18 C17 -177.6(4)
C3 C4 C5 C6 56.4(5)
N15 O16 C17 C18 0.9(5)
N15 O16 C17 C19 179.0(4)
N15 C14 N10 C11 -174.6(4)
N15 C14 N10 C9 22.1(6)
N15 C14 C18 C17 -1.0(5)
C2 C1 C6 C5 58.3(4)
C2 C1 C6 C20 -170.2(3)
C11 N10 C9 O8 -57.7(6)
C17 O16 N15 C14 -1.5(4)
C5 C4 C3 C2 -52.9(5)
C5 C4 C3 C23 -177.1(4)
C5 C6 C20 C21 -72.6(5)
C5 C6 C20 C22 52.2(5)
C9 N10 C11 O12 59.5(5)
C20 C6 C5 C4 169.8(3)
C18 C14 N10 C11 1.8(6)
C18 C14 N10 C9 -161.6(4)
C18 C14 N15 O16 1.5(5)
C23 C3 C2 C1 178.5(3)
C19 C17 C18 C14 -177.5(5)

_cod_database_fobs_code 2021783
